data_4519115
loop_
_publ_author_name
'Alanazi, Abdulaziz M.'
'McNaughter, Paul D.'
'Alam, Firoz'
'Vitorica-Yrezabal, Inigo J'
'Whitehead, George F. S.'
'Tuna, Floriana'
'O'Brien, Paul'
'Collison, David'
'Lewis, David J.'

_publ_section_title
;
 Structural Investigations of \a-MnS Nanocrystals and Thin Films
 Synthesized from Manganese(II) Xanthates by Hot Injection, Solvent-Less
 Thermolysis, and Doctor Blade Routes.
;
_journal_issue 42
_journal_name_full 'ACS omega'
_journal_page_first 27716
_journal_page_last 27725
_journal_paper_doi 10.1021/acsomega.1c02907
_journal_volume 6
_journal_year 2021
_chemical_formula_moiety 'C16 H34 Mn N2 O2 S4'
_chemical_formula_sum 'C16 H34 Mn N2 O2 S4'
_chemical_formula_weight 469.63
_space_group_crystal_system monoclinic
_space_group_IT_number 14
_space_group_name_Hall '-P 2ybc'
_space_group_name_H-M_alt 'P 1 21/c 1'
_atom_sites_solution_hydrogens geom
_atom_sites_solution_primary dual
_audit_creation_date 2017-09-13
_audit_creation_method
;
Olex2 1.2
(compiled 2017.08.10 svn.r3458 for OlexSys, GUI svn.r5381)
;
_cell_angle_alpha 90
_cell_angle_beta 102.885(2)
_cell_angle_gamma 90
_cell_formula_units_Z 4
_cell_length_a 12.5433(3)
_cell_length_b 21.2751(5)
_cell_length_c 9.3308(2)
_cell_measurement_reflns_used 3959
_cell_measurement_temperature 150
_cell_measurement_theta_max 71.7270
_cell_measurement_theta_min 3.6440
_cell_volume 2427.32(10)
_computing_cell_refinement 'CrysAlisPro 1.171.39.30c (Rigaku OD, 2017)'
_computing_data_collection 'CrysAlisPro 1.171.39.30c (Rigaku OD, 2017)'
_computing_data_reduction 'CrysAlisPro 1.171.39.30c (Rigaku OD, 2017)'
_computing_molecular_graphics 'Olex2 (Dolomanov et al., 2009)'
_computing_publication_material 'Olex2 (Dolomanov et al., 2009)'
_computing_structure_refinement 'ShelXL (Sheldrick, 2015)'
_computing_structure_solution 'ShelXT (Sheldrick, 2015)'
_diffrn_ambient_temperature 150
_diffrn_detector 'CCD plate'
_diffrn_measured_fraction_theta_full 0.998
_diffrn_measured_fraction_theta_max 0.986
_diffrn_measurement_details
;
List of Runs (angles in degrees, time in seconds):

  # Type    Start    End  Width  t~exp~   \w     \q     \k     \f   Frames
--------------------------------------------------------------------------
  1  \w    101.00 126.00   1.00    1.00    --   37.00  60.00-150.00   25
  2  \w    -51.00 119.00   1.00    1.00    --   37.00  57.00 150.00  170
  3  \w    -51.00   6.00   1.00    1.00    --   37.00  57.00 -30.00   57
  4  \w     18.00  44.00   1.00    1.00    --   37.00  60.00 -90.00   26
  5  \w     63.00  88.00   1.00    1.00    --   37.00  60.00-150.00   25
  6  \w    -51.00  -9.00   1.00    1.00    --   37.00  60.00-150.00   42
  7  \w     10.00 124.00   1.00    1.00    --   37.00  57.00 -30.00  114
  8  \w     81.00 109.00   1.00    1.00    --  108.90  60.00-120.00   28
  9  \w     71.00 197.00   1.00    1.00    --  108.90  60.00-180.00  126
 10  \w    111.00 198.00   1.00    1.00    --  108.90  46.00-180.00   87
 11  \w     20.00  55.00   1.00    1.00    --  108.90  60.00-180.00   35
 12  \w    158.00 195.00   1.00    1.00    --  108.90  60.00-150.00   37
 13  \w    104.00 195.00   1.00    1.00    --  108.90  11.00-150.00   91
 14  \w     22.00  68.00   1.00    1.00    --  108.90  46.00-180.00   46
 15  \w     21.00 198.00   1.00    1.00    --  108.90  23.00  30.00  177
;
_diffrn_measurement_device 'four-circle diffractometer'
_diffrn_measurement_device_type 'XtaLAB AFC11 (RINC): quarter-chi single'
_diffrn_measurement_method '\w scans'
_diffrn_orient_matrix_type 'CrysAlisPro convention (1999,Acta A55,543-557)'
_diffrn_orient_matrix_UB_11 0.1234034000
_diffrn_orient_matrix_UB_12 0.0092244000
_diffrn_orient_matrix_UB_13 0.0631644000
_diffrn_orient_matrix_UB_21 0.0201157000
_diffrn_orient_matrix_UB_22 -0.0699729000
_diffrn_orient_matrix_UB_23 -0.0274014000
_diffrn_orient_matrix_UB_31 0.0159668000
_diffrn_orient_matrix_UB_32 0.0162065000
_diffrn_orient_matrix_UB_33 -0.1546838000
_diffrn_radiation_monochromator graphite
_diffrn_radiation_probe x-ray
_diffrn_radiation_type CuK\a
_diffrn_radiation_wavelength 1.54184
_diffrn_reflns_av_R_equivalents 0.0385
_diffrn_reflns_av_unetI/netI 0.0506
_diffrn_reflns_Laue_measured_fraction_full 0.998
_diffrn_reflns_Laue_measured_fraction_max 0.986
_diffrn_reflns_limit_h_max 15
_diffrn_reflns_limit_h_min -15
_diffrn_reflns_limit_k_max 26
_diffrn_reflns_limit_k_min -25
_diffrn_reflns_limit_l_max 9
_diffrn_reflns_limit_l_min -11
_diffrn_reflns_number 11697
_diffrn_reflns_point_group_measured_fraction_full 0.998
_diffrn_reflns_point_group_measured_fraction_max 0.986
_diffrn_reflns_theta_full 67.684
_diffrn_reflns_theta_max 72.093
_diffrn_reflns_theta_min 3.615
_diffrn_source 'fine-focus sealed X-ray tube'
_diffrn_source_type 'Enhance (Cu) X-ray Source'
_exptl_absorpt_coefficient_mu 7.728
_exptl_absorpt_correction_T_max 1.00000
_exptl_absorpt_correction_T_min 0.35308
_exptl_absorpt_correction_type multi-scan
_exptl_absorpt_process_details
;
CrysAlisPro 1.171.39.30c (Rigaku Oxford Diffraction, 2017)
Empirical absorption correction using spherical harmonics,
 implemented in SCALE3 ABSPACK scaling algorithm.
;
_exptl_crystal_colour 'clear colourless'
_exptl_crystal_colour_lustre clear
_exptl_crystal_colour_primary colourless
_exptl_crystal_density_diffrn 1.285
_exptl_crystal_description plate
_exptl_crystal_F_000 996
_exptl_crystal_size_max 0.163
_exptl_crystal_size_mid 0.112
_exptl_crystal_size_min 0.01
_refine_diff_density_max 0.544
_refine_diff_density_min -0.447
_refine_diff_density_rms 0.053
_refine_ls_extinction_method none
_refine_ls_goodness_of_fit_ref 1.055
_refine_ls_hydrogen_treatment constr
_refine_ls_matrix_type full
_refine_ls_number_parameters 291
_refine_ls_number_reflns 4724
_refine_ls_number_restraints 36
_refine_ls_restrained_S_all 1.052
_refine_ls_R_factor_all 0.0480
_refine_ls_R_factor_gt 0.0372
_refine_ls_shift/su_max 0.000
_refine_ls_shift/su_mean 0.000
_refine_ls_structure_factor_coef Fsqd
_refine_ls_weighting_details 'w=1/[\s^2^(Fo^2^)+(0.0437P)^2^+0.4599P] where P=(Fo^2^+2Fc^2^)/3'
_refine_ls_weighting_scheme calc
_refine_ls_wR_factor_gt 0.0947
_refine_ls_wR_factor_ref 0.1006
_reflns_Friedel_coverage 0.000
_reflns_number_gt 3860
_reflns_number_total 4724
_reflns_threshold_expression 'I > 2\s(I)'
_cod_data_source_file ao1c02907_si_004.cif
_cod_data_source_block s4950l
_cod_database_code 4519115
_shelx_shelxl_version_number 2016/6
_shelx_space_group_comment
;
The symmetry employed for this shelxl refinement is uniquely defined
by the following loop, which should always be used as a source of
symmetry information in preference to the above space-group names.
They are only intended as comments.
;
_shelx_estimated_absorpt_t_max 0.927
_shelx_estimated_absorpt_t_min 0.366
_reflns_odcompleteness_completeness 99.80
_reflns_odcompleteness_iscentric 1
_reflns_odcompleteness_theta 66.97
_olex2_refinement_description
;
1. Fixed Uiso
 At 1.2 times of:
  All C(H,H) groups
 At 1.5 times of:
  All C(H,H,H) groups
2. Uiso/Uaniso restraints and constraints
C17 \\sim C17A \\sim C18A \\sim C18: within 2A with sigma of 0.002 and sigma
for terminal atoms of 0.004
3. Others
 Sof(C17)=Sof(H17D)=Sof(H17E)=Sof(C18)=Sof(H18D)=Sof(H18E)=Sof(C16)=Sof(H16D)=
 Sof(H16E)=Sof(H16F)=Sof(C19)=Sof(H19A)=Sof(H19B)=Sof(H19C)=Sof(C15A)=Sof(H15D)=
 Sof(H15E)=Sof(H15F)=Sof(C20)=Sof(H20A)=Sof(H20B)=Sof(H20C)=1-FVAR(1)
 Sof(C15)=Sof(H15A)=Sof(H15B)=Sof(H15C)=Sof(C20A)=Sof(H17A)=Sof(H17B)=
 Sof(H17C)=Sof(C19A)=Sof(H18A)=Sof(H18B)=Sof(H18C)=Sof(C0AA)=Sof(H16A)=
 Sof(H16B)=Sof(H16C)=Sof(C17A)=Sof(H1AA)=Sof(H1AB)=Sof(C18A)=Sof(H0AA)=
 Sof(H0AB)=FVAR(1)
4.a Secondary CH2 refined with riding coordinates:
 C2(H2A,H2B), C8(H8A,H8B), C3(H3A,H3B), C4(H4A,H4B), C7(H7A,H7B), C9(H9A,H9B),
 C17A(H1AA,H1AB), C18A(H0AA,H0AB), C17(H17D,H17E), C18(H18D,H18E)
4.b Idealised Me refined as rotating group:
 C10(H10A,H10B,H10C), C15(H15A,H15B,H15C), C5(H5A,H5B,H5C), C20A(H17A,H17B,
 H17C), C19A(H18A,H18B,H18C), C0AA(H16A,H16B,H16C), C16(H16D,H16E,H16F),
 C19(H19A,H19B,H19C), C15A(H15D,H15E,H15F), C20(H20A,H20B,H20C)
;
_olex2_submission_special_instructions 'No special instructions were received'
_oxdiff_exptl_absorpt_empirical_details
;
Empirical correction (ABSPACK) includes:
- Absorption correction using spherical harmonics
- Frame scaling
;
_oxdiff_exptl_absorpt_empirical_full_max 2.080
_oxdiff_exptl_absorpt_empirical_full_min 0.609

loop_
_space_group_symop_operation_xyz
'x, y, z'
'-x, y+1/2, -z+1/2'
'-x, -y, -z'
'x, -y-1/2, z-1/2'

loop_
_atom_site_label
_atom_site_type_symbol
_atom_site_fract_x
_atom_site_fract_y
_atom_site_fract_z
_atom_site_U_iso_or_equiv
_atom_site_adp_type
_atom_site_occupancy
_atom_site_site_symmetry_order
_atom_site_calc_flag
_atom_site_refinement_flags_posn
_atom_site_refinement_flags_adp
_atom_site_refinement_flags_occupancy
_atom_site_disorder_assembly
_atom_site_disorder_group
Mn1 Mn 0.73409(3) 0.04599(2) 0.77874(4) 0.03362(11) Uani 1 1 d . . . . .
S1 S 0.54815(5) 0.06924(3) 0.60460(7) 0.03897(16) Uani 1 1 d . . . . .
S2 S 0.74601(5) 0.14740(3) 0.62420(7) 0.04205(16) Uani 1 1 d . . . . .
S3 S 0.70007(5) 0.10985(3) 1.00727(7) 0.04404(16) Uani 1 1 d . . . . .
S4 S 0.91579(5) 0.06811(3) 0.96074(7) 0.04359(17) Uani 1 1 d . . . . .
O1 O 0.54889(13) 0.17044(7) 0.45740(17) 0.0373(4) Uani 1 1 d . . . . .
O2 O 0.89545(14) 0.14033(8) 1.17065(18) 0.0463(4) Uani 1 1 d . . . . .
N1 N 0.80923(19) -0.02147(11) 0.6332(2) 0.0471(5) Uani 1 1 d . . . . .
N2 N 0.68563(19) -0.05006(10) 0.8588(2) 0.0439(5) Uani 1 1 d . . . . .
C1 C 0.61224(19) 0.13271(11) 0.5547(2) 0.0346(5) Uani 1 1 d . . . . .
C6 C 0.8382(2) 0.10902(11) 1.0552(3) 0.0398(6) Uani 1 1 d . . . . .
C2 C 0.5951(2) 0.22871(12) 0.4149(3) 0.0442(6) Uani 1 1 d . . . . .
H2A H 0.663462 0.219866 0.382117 0.053 Uiso 1 1 calc R . . . .
H2B H 0.612153 0.257998 0.499348 0.053 Uiso 1 1 calc R . . . .
C10 C 1.0882(2) 0.28096(16) 1.4391(4) 0.0634(8) Uani 1 1 d . . . . .
H10A H 1.139035 0.305404 1.395241 0.095 Uiso 1 1 calc GR . . . .
H10B H 1.128660 0.248228 1.502748 0.095 Uiso 1 1 calc GR . . . .
H10C H 1.052297 0.308830 1.497441 0.095 Uiso 1 1 calc GR . . . .
C8 C 0.9244(2) 0.20994(14) 1.3750(3) 0.0498(7) Uani 1 1 d . . . . .
H8A H 0.887292 0.235703 1.437695 0.060 Uiso 1 1 calc R . . . .
H8B H 0.966094 0.176702 1.437725 0.060 Uiso 1 1 calc R . . . .
C3 C 0.5109(2) 0.25729(13) 0.2910(3) 0.0439(6) Uani 1 1 d . . . . .
H3A H 0.544291 0.293872 0.252074 0.053 Uiso 1 1 calc R . . . .
H3B H 0.492058 0.226011 0.210757 0.053 Uiso 1 1 calc R . . . .
C4 C 0.4071(2) 0.27847(13) 0.3315(3) 0.0450(6) Uani 1 1 d . . . . .
H4A H 0.425264 0.308694 0.414059 0.054 Uiso 1 1 calc R . . . .
H4B H 0.370854 0.241757 0.365257 0.054 Uiso 1 1 calc R . . . .
C7 C 0.8388(2) 0.17927(14) 1.2571(3) 0.0493(6) Uani 1 1 d . . . . .
H7A H 0.789312 0.153269 1.301803 0.059 Uiso 1 1 calc R . . . .
H7B H 0.794575 0.211604 1.194154 0.059 Uiso 1 1 calc R . . . .
C15 C 0.5652(9) -0.0540(7) 0.8425(15) 0.053(3) Uani 0.607(4) 1 d . . P A 1
H15A H 0.541310 -0.021099 0.901916 0.080 Uiso 0.607(4) 1 calc GR . P A 1
H15B H 0.546002 -0.095300 0.875859 0.080 Uiso 0.607(4) 1 calc GR . P A 1
H15C H 0.528757 -0.048155 0.738970 0.080 Uiso 0.607(4) 1 calc GR . P A 1
C9 C 1.0030(3) 0.25076(16) 1.3187(3) 0.0572(7) Uani 1 1 d . . . . .
H9A H 0.961525 0.284199 1.256273 0.069 Uiso 1 1 calc R . . . .
H9B H 1.040296 0.225126 1.256056 0.069 Uiso 1 1 calc R . . . .
C5 C 0.3286(2) 0.30936(15) 0.2030(3) 0.0562(7) Uani 1 1 d . . . . .
H5A H 0.311368 0.279825 0.120421 0.084 Uiso 1 1 calc GR . . . .
H5B H 0.362700 0.347095 0.172760 0.084 Uiso 1 1 calc GR . . . .
H5C H 0.261183 0.321062 0.232855 0.084 Uiso 1 1 calc GR . . . .
C20A C 0.7639(13) -0.0209(9) 0.4795(17) 0.055(4) Uani 0.607(4) 1 d . . P A 1
H17A H 0.686145 -0.031977 0.461141 0.082 Uiso 0.607(4) 1 calc GR . P A 1
H17B H 0.802364 -0.051571 0.430974 0.082 Uiso 0.607(4) 1 calc GR . P A 1
H17C H 0.771779 0.021119 0.440256 0.082 Uiso 0.607(4) 1 calc GR . P A 1
C19A C 0.9329(12) -0.0042(6) 0.6447(16) 0.054(2) Uani 0.607(4) 1 d . . P A 1
H18A H 0.937858 0.037848 0.603735 0.081 Uiso 0.607(4) 1 calc GR . P A 1
H18B H 0.965891 -0.034947 0.589384 0.081 Uiso 0.607(4) 1 calc GR . P A 1
H18C H 0.972014 -0.004736 0.748083 0.081 Uiso 0.607(4) 1 calc GR . P A 1
C0AA C 0.7440(10) -0.0651(6) 0.9984(9) 0.049(2) Uani 0.607(4) 1 d . . P A 1
H16A H 0.822414 -0.064793 1.000254 0.074 Uiso 0.607(4) 1 calc GR . P A 1
H16B H 0.722577 -0.107075 1.025147 0.074 Uiso 0.607(4) 1 calc GR . P A 1
H16C H 0.728378 -0.034219 1.068871 0.074 Uiso 0.607(4) 1 calc GR . P A 1
C17A C 0.7041(4) -0.0968(2) 0.7420(5) 0.0461(8) Uani 0.607(4) 1 d . U P A 1
H1AA H 0.701825 -0.140331 0.778989 0.055 Uiso 0.607(4) 1 calc R . P A 1
H1AB H 0.645412 -0.092310 0.652026 0.055 Uiso 0.607(4) 1 calc R . P A 1
C18A C 0.8140(4) -0.0844(2) 0.7065(5) 0.0470(8) Uani 0.607(4) 1 d . U P A 1
H0AA H 0.872092 -0.084514 0.797855 0.056 Uiso 0.607(4) 1 calc R . P A 1
H0AB H 0.830831 -0.117469 0.640383 0.056 Uiso 0.607(4) 1 calc R . P A 1
C17 C 0.7563(6) -0.0969(3) 0.8071(8) 0.0464(9) Uani 0.393(4) 1 d . U P A 2
H17D H 0.730460 -0.139971 0.820693 0.056 Uiso 0.393(4) 1 calc R . P A 2
H17E H 0.832631 -0.092878 0.864209 0.056 Uiso 0.393(4) 1 calc R . P A 2
C18 C 0.7512(6) -0.0850(3) 0.6487(8) 0.0458(9) Uani 0.393(4) 1 d . U P A 2
H18D H 0.674001 -0.083082 0.593933 0.055 Uiso 0.393(4) 1 calc R . P A 2
H18E H 0.787851 -0.119513 0.607291 0.055 Uiso 0.393(4) 1 calc R . P A 2
C16 C 0.7257(17) -0.0539(9) 1.0365(15) 0.048(3) Uani 0.393(4) 1 d . . P A 2
H16D H 0.803901 -0.044026 1.065354 0.072 Uiso 0.393(4) 1 calc GR . P A 2
H16E H 0.713021 -0.096362 1.069634 0.072 Uiso 0.393(4) 1 calc GR . P A 2
H16F H 0.684423 -0.023516 1.081647 0.072 Uiso 0.393(4) 1 calc GR . P A 2
C19 C 0.9165(15) -0.0233(8) 0.661(2) 0.048(3) Uani 0.393(4) 1 d . . P A 2
H19A H 0.944686 0.017655 0.638753 0.072 Uiso 0.393(4) 1 calc GR . P A 2
H19B H 0.940117 -0.055769 0.600600 0.072 Uiso 0.393(4) 1 calc GR . P A 2
H19C H 0.944895 -0.033082 0.765436 0.072 Uiso 0.393(4) 1 calc GR . P A 2
C15A C 0.5707(19) -0.0603(12) 0.840(2) 0.072(7) Uani 0.393(4) 1 d . . P A 2
H15D H 0.539249 -0.027013 0.890250 0.108 Uiso 0.393(4) 1 calc GR . P A 2
H15E H 0.558223 -0.101188 0.882002 0.108 Uiso 0.393(4) 1 calc GR . P A 2
H15F H 0.535900 -0.059863 0.735018 0.108 Uiso 0.393(4) 1 calc GR . P A 2
C20 C 0.753(2) -0.0071(14) 0.470(2) 0.053(5) Uani 0.393(4) 1 d . . P A 2
H20A H 0.673413 -0.008011 0.457993 0.080 Uiso 0.393(4) 1 calc GR . P A 2
H20B H 0.774860 -0.038787 0.405826 0.080 Uiso 0.393(4) 1 calc GR . P A 2
H20C H 0.775480 0.034649 0.443143 0.080 Uiso 0.393(4) 1 calc GR . P A 2

loop_
_atom_site_aniso_label
_atom_site_aniso_U_11
_atom_site_aniso_U_22
_atom_site_aniso_U_33
_atom_site_aniso_U_23
_atom_site_aniso_U_13
_atom_site_aniso_U_12
Mn1 0.0350(2) 0.0291(2) 0.03109(19) -0.00083(14) -0.00460(14) 0.00038(15)
S1 0.0368(3) 0.0290(3) 0.0433(3) 0.0046(2) -0.0078(2) -0.0033(2)
S2 0.0363(3) 0.0378(3) 0.0459(3) 0.0060(3) -0.0040(2) -0.0052(2)
S3 0.0392(3) 0.0448(3) 0.0431(3) -0.0085(3) -0.0017(2) 0.0052(3)
S4 0.0364(3) 0.0446(4) 0.0424(3) -0.0123(3) -0.0068(2) 0.0067(2)
O1 0.0406(9) 0.0297(8) 0.0361(8) 0.0049(7) -0.0034(7) -0.0004(7)
O2 0.0438(10) 0.0474(10) 0.0406(9) -0.0150(8) -0.0055(7) 0.0072(8)
N1 0.0559(14) 0.0413(12) 0.0442(12) -0.0019(10) 0.0114(10) 0.0024(10)
N2 0.0502(13) 0.0344(11) 0.0452(12) 0.0035(9) 0.0068(10) 0.0013(9)
C1 0.0392(12) 0.0277(11) 0.0326(11) -0.0022(9) -0.0012(9) 0.0014(9)
C6 0.0425(13) 0.0339(12) 0.0354(11) -0.0030(10) -0.0074(10) 0.0036(10)
C2 0.0428(14) 0.0390(14) 0.0484(14) 0.0108(11) 0.0050(11) -0.0010(11)
C10 0.0552(17) 0.065(2) 0.0655(19) -0.0148(16) 0.0046(14) -0.0099(16)
C8 0.0555(16) 0.0531(17) 0.0385(13) -0.0122(12) 0.0054(11) -0.0025(13)
C3 0.0517(15) 0.0412(14) 0.0378(12) 0.0091(11) 0.0078(11) 0.0026(12)
C4 0.0526(15) 0.0453(14) 0.0345(12) 0.0022(11) 0.0041(11) 0.0079(12)
C7 0.0523(15) 0.0490(16) 0.0454(14) -0.0119(12) 0.0083(12) 0.0030(13)
C15 0.037(4) 0.053(5) 0.068(7) 0.025(4) 0.008(4) -0.021(4)
C9 0.0648(19) 0.0613(18) 0.0433(14) -0.0088(14) 0.0073(13) -0.0041(15)
C5 0.0486(15) 0.067(2) 0.0479(15) 0.0120(14) 0.0000(12) 0.0072(14)
C20A 0.044(4) 0.057(7) 0.056(5) -0.016(4) -0.005(3) 0.007(5)
C19A 0.040(3) 0.073(7) 0.046(5) -0.006(4) 0.007(3) -0.009(4)
C0AA 0.058(4) 0.048(5) 0.037(5) 0.013(4) 0.001(4) -0.002(3)
C17A 0.050(2) 0.0322(14) 0.050(2) -0.0054(15) -0.0022(14) -0.0010(15)
C18A 0.051(2) 0.0337(14) 0.050(2) -0.0070(14) -0.0016(14) 0.0004(15)
C17 0.052(2) 0.0321(15) 0.049(2) -0.0046(16) -0.0022(16) 0.0001(17)
C18 0.051(2) 0.0322(15) 0.048(2) -0.0066(16) -0.0019(15) 0.0004(17)
C16 0.070(9) 0.049(7) 0.021(5) 0.006(4) 0.003(4) -0.007(5)
C19 0.044(8) 0.059(9) 0.041(5) 0.001(6) 0.008(5) 0.013(7)
C15A 0.094(13) 0.058(9) 0.051(10) -0.001(7) -0.016(8) 0.019(7)
C20 0.066(8) 0.064(12) 0.023(5) -0.021(6) -0.004(4) 0.029(6)

loop_
_atom_type_symbol
_atom_type_description
_atom_type_scat_dispersion_real
_atom_type_scat_dispersion_imag
_atom_type_scat_source
C C 0.0181 0.0091 'International Tables Vol C Tables 4.2.6.8 and 6.1.1.4'
H H 0.0000 0.0000 'International Tables Vol C Tables 4.2.6.8 and 6.1.1.4'
Mn Mn -0.5299 2.8052 'International Tables Vol C Tables 4.2.6.8 and 6.1.1.4'
N N 0.0311 0.0180 'International Tables Vol C Tables 4.2.6.8 and 6.1.1.4'
O O 0.0492 0.0322 'International Tables Vol C Tables 4.2.6.8 and 6.1.1.4'
S S 0.3331 0.5567 'International Tables Vol C Tables 4.2.6.8 and 6.1.1.4'

loop_
_exptl_crystal_face_index_h
_exptl_crystal_face_index_k
_exptl_crystal_face_index_l
_exptl_crystal_face_perp_dist
0 -4 -6 0.0619
0 4 6 0.0619
4 9 -4 0.0439
-4 -9 4 0.0439
7 -3 -4 0.0051
-7 3 4 0.0051

loop_
_geom_angle_atom_site_label_1
_geom_angle_atom_site_label_2
_geom_angle_atom_site_label_3
_geom_angle
_geom_angle_site_symmetry_1
_geom_angle_site_symmetry_3
_geom_angle_publ_flag
S1 Mn1 S2 69.46(2) . . ?
S1 Mn1 S3 97.12(2) . . ?
S2 Mn1 S3 93.44(2) . . ?
S4 Mn1 S1 158.23(3) . . ?
S4 Mn1 S2 93.55(2) . . ?
S4 Mn1 S3 69.56(2) . . ?
N1 Mn1 S1 100.29(6) . . ?
N1 Mn1 S2 96.14(6) . . ?
N1 Mn1 S3 162.19(6) . . ?
N1 Mn1 S4 94.84(6) . . ?
N2 Mn1 S1 96.18(6) . . ?
N2 Mn1 S2 164.04(6) . . ?
N2 Mn1 S3 95.32(6) . . ?
N2 Mn1 S4 102.00(6) . . ?
N2 Mn1 N1 79.16(8) . . ?
C1 S1 Mn1 84.71(8) . . ?
C1 S2 Mn1 83.40(8) . . ?
C6 S3 Mn1 82.41(8) . . ?
C6 S4 Mn1 84.82(8) . . ?
C1 O1 C2 118.91(18) . . ?
C6 O2 C7 119.5(2) . . ?
C20A N1 Mn1 117.6(7) . . ?
C20A N1 C19A 103.5(9) . . ?
C20A N1 C18A 115.8(8) . . ?
C19A N1 Mn1 109.8(6) . . ?
C18A N1 Mn1 105.4(2) . . ?
C18A N1 C19A 103.8(5) . . ?
C18 N1 Mn1 102.9(3) . . ?
C18 N1 C20 98.2(11) . . ?
C19 N1 Mn1 115.7(9) . . ?
C19 N1 C18 115.8(7) . . ?
C19 N1 C20 114.9(14) . . ?
C20 N1 Mn1 107.3(9) . . ?
C15 N2 Mn1 110.6(5) . . ?
C15 N2 C17A 101.6(7) . . ?
C0AA N2 Mn1 112.9(6) . . ?
C0AA N2 C15 113.3(7) . . ?
C0AA N2 C17A 112.8(5) . . ?
C17A N2 Mn1 104.7(2) . . ?
C17 N2 Mn1 105.7(3) . . ?
C17 N2 C16 103.1(7) . . ?
C16 N2 Mn1 109.4(7) . . ?
C15A N2 Mn1 115.3(10) . . ?
C15A N2 C17 121.1(11) . . ?
C15A N2 C16 101.1(11) . . ?
S2 C1 S1 122.37(13) . . ?
O1 C1 S1 114.89(16) . . ?
O1 C1 S2 122.73(17) . . ?
S3 C6 S4 122.83(13) . . ?
O2 C6 S3 123.04(19) . . ?
O2 C6 S4 114.13(18) . . ?
O1 C2 H2A 110.3 . . ?
O1 C2 H2B 110.3 . . ?
O1 C2 C3 107.3(2) . . ?
H2A C2 H2B 108.5 . . ?
C3 C2 H2A 110.3 . . ?
C3 C2 H2B 110.3 . . ?
H10A C10 H10B 109.5 . . ?
H10A C10 H10C 109.5 . . ?
H10B C10 H10C 109.5 . . ?
C9 C10 H10A 109.5 . . ?
C9 C10 H10B 109.5 . . ?
C9 C10 H10C 109.5 . . ?
H8A C8 H8B 107.6 . . ?
C7 C8 H8A 108.6 . . ?
C7 C8 H8B 108.6 . . ?
C9 C8 H8A 108.6 . . ?
C9 C8 H8B 108.6 . . ?
C9 C8 C7 114.5(2) . . ?
C2 C3 H3A 108.5 . . ?
C2 C3 H3B 108.5 . . ?
H3A C3 H3B 107.5 . . ?
C4 C3 C2 115.2(2) . . ?
C4 C3 H3A 108.5 . . ?
C4 C3 H3B 108.5 . . ?
C3 C4 H4A 109.2 . . ?
C3 C4 H4B 109.2 . . ?
C3 C4 C5 112.1(2) . . ?
H4A C4 H4B 107.9 . . ?
C5 C4 H4A 109.2 . . ?
C5 C4 H4B 109.2 . . ?
O2 C7 C8 107.2(2) . . ?
O2 C7 H7A 110.3 . . ?
O2 C7 H7B 110.3 . . ?
C8 C7 H7A 110.3 . . ?
C8 C7 H7B 110.3 . . ?
H7A C7 H7B 108.5 . . ?
N2 C15 H15A 109.5 . . ?
N2 C15 H15B 109.5 . . ?
N2 C15 H15C 109.5 . . ?
H15A C15 H15B 109.5 . . ?
H15A C15 H15C 109.5 . . ?
H15B C15 H15C 109.5 . . ?
C10 C9 H9A 108.9 . . ?
C10 C9 H9B 108.9 . . ?
C8 C9 C10 113.5(2) . . ?
C8 C9 H9A 108.9 . . ?
C8 C9 H9B 108.9 . . ?
H9A C9 H9B 107.7 . . ?
C4 C5 H5A 109.5 . . ?
C4 C5 H5B 109.5 . . ?
C4 C5 H5C 109.5 . . ?
H5A C5 H5B 109.5 . . ?
H5A C5 H5C 109.5 . . ?
H5B C5 H5C 109.5 . . ?
N1 C20A H17A 109.5 . . ?
N1 C20A H17B 109.5 . . ?
N1 C20A H17C 109.5 . . ?
H17A C20A H17B 109.5 . . ?
H17A C20A H17C 109.5 . . ?
H17B C20A H17C 109.5 . . ?
N1 C19A H18A 109.5 . . ?
N1 C19A H18B 109.5 . . ?
N1 C19A H18C 109.5 . . ?
H18A C19A H18B 109.5 . . ?
H18A C19A H18C 109.5 . . ?
H18B C19A H18C 109.5 . . ?
N2 C0AA H16A 109.5 . . ?
N2 C0AA H16B 109.5 . . ?
N2 C0AA H16C 109.5 . . ?
H16A C0AA H16B 109.5 . . ?
H16A C0AA H16C 109.5 . . ?
H16B C0AA H16C 109.5 . . ?
N2 C17A H1AA 109.8 . . ?
N2 C17A H1AB 109.8 . . ?
H1AA C17A H1AB 108.2 . . ?
C18A C17A N2 109.4(3) . . ?
C18A C17A H1AA 109.8 . . ?
C18A C17A H1AB 109.8 . . ?
N1 C18A C17A 108.2(4) . . ?
N1 C18A H0AA 110.1 . . ?
N1 C18A H0AB 110.1 . . ?
C17A C18A H0AA 110.1 . . ?
C17A C18A H0AB 110.1 . . ?
H0AA C18A H0AB 108.4 . . ?
N2 C17 H17D 110.1 . . ?
N2 C17 H17E 110.1 . . ?
N2 C17 C18 108.2(5) . . ?
H17D C17 H17E 108.4 . . ?
C18 C17 H17D 110.1 . . ?
C18 C17 H17E 110.1 . . ?
N1 C18 H18D 109.9 . . ?
N1 C18 H18E 109.9 . . ?
C17 C18 N1 108.9(5) . . ?
C17 C18 H18D 109.9 . . ?
C17 C18 H18E 109.9 . . ?
H18D C18 H18E 108.3 . . ?
N2 C16 H16D 109.5 . . ?
N2 C16 H16E 109.5 . . ?
N2 C16 H16F 109.5 . . ?
H16D C16 H16E 109.5 . . ?
H16D C16 H16F 109.5 . . ?
H16E C16 H16F 109.5 . . ?
N1 C19 H19A 109.5 . . ?
N1 C19 H19B 109.5 . . ?
N1 C19 H19C 109.5 . . ?
H19A C19 H19B 109.5 . . ?
H19A C19 H19C 109.5 . . ?
H19B C19 H19C 109.5 . . ?
N2 C15A H15D 109.5 . . ?
N2 C15A H15E 109.5 . . ?
N2 C15A H15F 109.5 . . ?
H15D C15A H15E 109.5 . . ?
H15D C15A H15F 109.5 . . ?
H15E C15A H15F 109.5 . . ?
N1 C20 H20A 109.5 . . ?
N1 C20 H20B 109.5 . . ?
N1 C20 H20C 109.5 . . ?
H20A C20 H20B 109.5 . . ?
H20A C20 H20C 109.5 . . ?
H20B C20 H20C 109.5 . . ?

loop_
_geom_bond_atom_site_label_1
_geom_bond_atom_site_label_2
_geom_bond_distance
_geom_bond_site_symmetry_2
_geom_bond_publ_flag
Mn1 S1 2.5757(6) . ?
Mn1 S2 2.6179(7) . ?
Mn1 S3 2.6421(7) . ?
Mn1 S4 2.5639(6) . ?
Mn1 N1 2.316(2) . ?
Mn1 N2 2.304(2) . ?
S1 C1 1.689(2) . ?
S2 C1 1.688(2) . ?
S3 C6 1.690(2) . ?
S4 C6 1.693(3) . ?
O1 C1 1.333(3) . ?
O1 C2 1.461(3) . ?
O2 C6 1.332(3) . ?
O2 C7 1.449(3) . ?
N1 C20A 1.420(16) . ?
N1 C19A 1.575(13) . ?
N1 C18A 1.498(5) . ?
N1 C18 1.556(7) . ?
N1 C19 1.313(19) . ?
N1 C20 1.56(2) . ?
N2 C15 1.487(11) . ?
N2 C0AA 1.382(11) . ?
N2 C17A 1.531(5) . ?
N2 C17 1.484(7) . ?
N2 C16 1.623(15) . ?
N2 C15A 1.43(2) . ?
C2 H2A 0.9900 . ?
C2 H2B 0.9900 . ?
C2 C3 1.509(3) . ?
C10 H10A 0.9800 . ?
C10 H10B 0.9800 . ?
C10 H10C 0.9800 . ?
C10 C9 1.511(4) . ?
C8 H8A 0.9900 . ?
C8 H8B 0.9900 . ?
C8 C7 1.504(3) . ?
C8 C9 1.494(4) . ?
C3 H3A 0.9900 . ?
C3 H3B 0.9900 . ?
C3 C4 1.504(4) . ?
C4 H4A 0.9900 . ?
C4 H4B 0.9900 . ?
C4 C5 1.521(3) . ?
C7 H7A 0.9900 . ?
C7 H7B 0.9900 . ?
C15 H15A 0.9800 . ?
C15 H15B 0.9800 . ?
C15 H15C 0.9800 . ?
C9 H9A 0.9900 . ?
C9 H9B 0.9900 . ?
C5 H5A 0.9800 . ?
C5 H5B 0.9800 . ?
C5 H5C 0.9800 . ?
C20A H17A 0.9800 . ?
C20A H17B 0.9800 . ?
C20A H17C 0.9800 . ?
C19A H18A 0.9800 . ?
C19A H18B 0.9800 . ?
C19A H18C 0.9800 . ?
C0AA H16A 0.9800 . ?
C0AA H16B 0.9800 . ?
C0AA H16C 0.9800 . ?
C17A H1AA 0.9900 . ?
C17A H1AB 0.9900 . ?
C17A C18A 1.512(7) . ?
C18A H0AA 0.9900 . ?
C18A H0AB 0.9900 . ?
C17 H17D 0.9900 . ?
C17 H17E 0.9900 . ?
C17 C18 1.486(11) . ?
C18 H18D 0.9900 . ?
C18 H18E 0.9900 . ?
C16 H16D 0.9800 . ?
C16 H16E 0.9800 . ?
C16 H16F 0.9800 . ?
C19 H19A 0.9800 . ?
C19 H19B 0.9800 . ?
C19 H19C 0.9800 . ?
C15A H15D 0.9800 . ?
C15A H15E 0.9800 . ?
C15A H15F 0.9800 . ?
C20 H20A 0.9800 . ?
C20 H20B 0.9800 . ?
C20 H20C 0.9800 . ?

loop_
_geom_torsion_atom_site_label_1
_geom_torsion_atom_site_label_2
_geom_torsion_atom_site_label_3
_geom_torsion_atom_site_label_4
_geom_torsion
_geom_torsion_site_symmetry_1
_geom_torsion_site_symmetry_2
_geom_torsion_site_symmetry_3
_geom_torsion_site_symmetry_4
_geom_torsion_publ_flag
Mn1 S1 C1 S2 2.22(14) . . . . ?
Mn1 S1 C1 O1 -177.20(17) . . . . ?
Mn1 S2 C1 S1 -2.19(14) . . . . ?
Mn1 S2 C1 O1 177.2(2) . . . . ?
Mn1 S3 C6 S4 -6.07(15) . . . . ?
Mn1 S3 C6 O2 174.1(2) . . . . ?
Mn1 S4 C6 S3 6.23(15) . . . . ?
Mn1 S4 C6 O2 -173.88(18) . . . . ?
Mn1 N1 C18A C17A 48.0(4) . . . . ?
Mn1 N1 C18 C17 -48.1(6) . . . . ?
Mn1 N2 C17A C18A 46.3(4) . . . . ?
Mn1 N2 C17 C18 -48.8(6) . . . . ?
O1 C2 C3 C4 65.4(3) . . . . ?
N2 C17A C18A N1 -66.6(4) . . . . ?
N2 C17 C18 N1 68.6(7) . . . . ?
C1 O1 C2 C3 172.9(2) . . . . ?
C6 O2 C7 C8 -178.1(2) . . . . ?
C2 O1 C1 S1 175.98(17) . . . . ?
C2 O1 C1 S2 -3.4(3) . . . . ?
C2 C3 C4 C5 177.4(2) . . . . ?
C7 O2 C6 S3 -2.6(3) . . . . ?
C7 O2 C6 S4 177.47(19) . . . . ?
C7 C8 C9 C10 -179.9(3) . . . . ?
C15 N2 C17A C18A 161.5(6) . . . . ?
C9 C8 C7 O2 60.3(3) . . . . ?
C20A N1 C18A C17A -83.8(8) . . . . ?
C19A N1 C18A C17A 163.5(7) . . . . ?
C0AA N2 C17A C18A -76.8(7) . . . . ?
C16 N2 C17 C18 -163.6(9) . . . . ?
C19 N1 C18 C17 79.2(12) . . . . ?
C15A N2 C17 C18 84.6(11) . . . . ?
C20 N1 C18 C17 -158.0(11) . . . . ?

loop_
_exptl_oxdiff_crystal_face_indexfrac_h
_exptl_oxdiff_crystal_face_indexfrac_k
_exptl_oxdiff_crystal_face_indexfrac_l
_exptl_oxdiff_crystal_face_x
_exptl_oxdiff_crystal_face_y
_exptl_oxdiff_crystal_face_z
0.0047 -3.9855 -6.0040 -0.4154 0.4435 0.8642
-0.0047 3.9855 6.0040 0.4154 -0.4435 -0.8642
3.9999 9.0059 -3.9779 0.3254 -0.4407 0.8251
-3.9999 -9.0059 3.9779 -0.3254 0.4407 -0.8251
7.0002 -2.9920 -3.9969 0.5838 0.4597 0.6815
-7.0002 2.9920 3.9969 -0.5838 -0.4597 -0.6815
